data_7720331
loop_
_publ_author_name
'Korchagin, D. V.'
'Shilov, G. V.'
'Zhidkov, M. V.'
'Dmitriev, A. I.'
'Palii, A. V.'
'Yagubskii, E. B.'
'Aldoshin, S. M.'

_publ_section_title
;
 Dihalogen-substituted
 [Mn<sup>III</sup>(3,5-diHal-sal<sub>2</sub>323)]BPh<sub>4</sub> salts: so
 similar but so different.
;
_journal_issue 12
_journal_name_full 'Dalton transactions (Cambridge, England : 2003)'
_journal_page_first 5064
_journal_page_last 5074
_journal_paper_doi 10.1039/d5dt03065j
_journal_volume 55
_journal_year 2026
_chemical_absolute_configuration none
_chemical_formula_moiety 'C24 H20 B, C22 H24 Br2 Cl2 Mn N4 O2'
_chemical_formula_sum 'C46 H44 B Br2 Cl2 Mn N4 O2'
_chemical_formula_weight 981.32
_space_group_crystal_system monoclinic
_space_group_IT_number 9
_space_group_name_Hall 'C -2yc'
_space_group_name_H-M_alt 'C 1 c 1'
_atom_sites_solution_hydrogens geom
_atom_sites_solution_primary direct
_audit_creation_method SHELXL-2018/3
_audit_update_record
;
2026-02-25 deposited with the CCDC.	2026-02-26 downloaded from the CCDC.
;
_cell_angle_alpha 90
_cell_angle_beta 116.755(6)
_cell_angle_gamma 90
_cell_formula_units_Z 4
_cell_length_a 14.9035(7)
_cell_length_b 22.8438(9)
_cell_length_c 14.3442(8)
_cell_measurement_reflns_used 4129
_cell_measurement_temperature 300(2)
_cell_measurement_theta_max 25.6030
_cell_measurement_theta_min 3.5420
_cell_volume 4360.7(4)
_computing_cell_refinement 'CrysAlisPro 1.171.41.115a (Rigaku OD, 2021)'
_computing_data_collection 'CrysAlisPro 1.171.41.115a (Rigaku OD, 2021)'
_computing_data_reduction 'CrysAlisPro 1.171.41.115a (Rigaku OD, 2021)'
_computing_molecular_graphics 'Mercury, CCDC'
_computing_publication_material 'enCIFer 1.7.3'
_computing_structure_refinement 'SHELXL-2018/3 (Sheldrick, 2018)'
_computing_structure_solution 'SHELXS-2018/3 (Sheldrick, 2018)'
_diffrn_ambient_environment air
_diffrn_ambient_temperature 300(1)
_diffrn_detector 'CCD plate'
_diffrn_detector_area_resol_mean 16.2060
_diffrn_detector_type Eos
_diffrn_measured_fraction_theta_full 0.999
_diffrn_measured_fraction_theta_max 0.999
_diffrn_measurement_device 'four-circle diffractometer'
_diffrn_measurement_device_type 'Xcalibur, Eos'
_diffrn_measurement_method '\w scans'
_diffrn_radiation_monochromator graphite
_diffrn_radiation_probe x-ray
_diffrn_radiation_type 'Mo K\a'
_diffrn_radiation_wavelength 0.71073
_diffrn_reflns_av_R_equivalents 0.0161
_diffrn_reflns_av_unetI/netI 0.0284
_diffrn_reflns_Laue_measured_fraction_full 0.999
_diffrn_reflns_Laue_measured_fraction_max 0.999
_diffrn_reflns_limit_h_max 19
_diffrn_reflns_limit_h_min -17
_diffrn_reflns_limit_k_max 29
_diffrn_reflns_limit_k_min -27
_diffrn_reflns_limit_l_max 16
_diffrn_reflns_limit_l_min -18
_diffrn_reflns_number 10708
_diffrn_reflns_point_group_measured_fraction_full 0.731
_diffrn_reflns_point_group_measured_fraction_max 0.718
_diffrn_reflns_theta_full 25.242
_diffrn_reflns_theta_max 27.000
_diffrn_reflns_theta_min 2.803
_diffrn_source 'fine-focus sealed X-ray tube'
_diffrn_source_type 'Enhance (Mo) X-ray Source'
_exptl_absorpt_coefficient_mu 2.301
_exptl_absorpt_correction_T_max 1.00000
_exptl_absorpt_correction_T_min 0.81580
_exptl_absorpt_correction_type multi-scan
_exptl_absorpt_process_details
;
CrysAlisPro 1.171.41.115a (Rigaku Oxford Diffraction, 2021)
Empirical absorption correction using spherical harmonics,
implemented in SCALE3 ABSPACK scaling algorithm.
;
_exptl_crystal_colour black
_exptl_crystal_density_diffrn 1.495
_exptl_crystal_description prism
_exptl_crystal_F_000 1992
_exptl_crystal_size_max 0.350
_exptl_crystal_size_mid 0.300
_exptl_crystal_size_min 0.200
_refine_diff_density_max 0.647
_refine_diff_density_min -0.713
_refine_diff_density_rms 0.049
_refine_ls_abs_structure_details
;
 Flack x determined using 1511 quotients [(I+)-(I-)]/[(I+)+(I-)]
 (Parsons, Flack and Wagner, Acta Cryst. B69 (2013) 249-259).
;
_refine_ls_abs_structure_Flack -0.001(6)
_refine_ls_extinction_method none
_refine_ls_goodness_of_fit_ref 0.986
_refine_ls_hydrogen_treatment mixed
_refine_ls_matrix_type full
_refine_ls_number_parameters 508
_refine_ls_number_reflns 6822
_refine_ls_number_restraints 129
_refine_ls_restrained_S_all 1.006
_refine_ls_R_factor_all 0.0566
_refine_ls_R_factor_gt 0.0427
_refine_ls_shift/su_max 0.016
_refine_ls_shift/su_mean 0.000
_refine_ls_structure_factor_coef Fsqd
_refine_ls_weighting_details 'w=1/[\s^2^(Fo^2^)+(0.0477P)^2^+5.7887P] where P=(Fo^2^+2Fc^2^)/3'
_refine_ls_weighting_scheme calc
_refine_ls_wR_factor_gt 0.0988
_refine_ls_wR_factor_ref 0.1068
_reflns_Friedel_coverage 0.435
_reflns_Friedel_fraction_full 0.462
_reflns_Friedel_fraction_max 0.436
_reflns_number_gt 5572
_reflns_number_total 6822
_reflns_threshold_expression 'I > 2\s(I)'
_cod_data_source_file d5dt03065j2.cif
_cod_data_source_block 3_300
_cod_depositor_comments 'Adding full bibliography for 7720322--7720333.cif.'
_cod_original_sg_symbol_H-M 'C c'
_cod_database_code 7720331
_shelx_shelxl_version_number 2018/3
_shelx_space_group_comment
;
The symmetry employed for this shelxl refinement is uniquely defined
by the following loop, which should always be used as a source of
symmetry information in preference to the above space-group names.
They are only intended as comments.
;
_shelx_estimated_absorpt_t_min 0.500
_shelx_estimated_absorpt_t_max 0.656
_oxdiff_exptl_absorpt_empirical_full_min 0.843
_oxdiff_exptl_absorpt_empirical_full_max 1.190
_oxdiff_exptl_absorpt_empirical_details
;
Empirical correction (ABSPACK) includes:
- Absorption correction using spherical harmonics
- Frame scaling
;

loop_
_space_group_symop_operation_xyz
'x, y, z'
'x, -y, z+1/2'
'x+1/2, y+1/2, z'
'x+1/2, -y+1/2, z+1/2'

loop_
_atom_site_label
_atom_site_type_symbol
_atom_site_fract_x
_atom_site_fract_y
_atom_site_fract_z
_atom_site_U_iso_or_equiv
_atom_site_adp_type
_atom_site_occupancy
_atom_site_site_symmetry_order
_atom_site_calc_flag
_atom_site_refinement_flags_posn
_atom_site_refinement_flags_adp
_atom_site_refinement_flags_occupancy
_atom_site_disorder_assembly
_atom_site_disorder_group
C2 C 0.9918(4) 0.3872(3) 0.5568(5) 0.0568(14) Uani 1 1 d . . . . .
C3 C 1.0373(5) 0.4216(3) 0.6440(5) 0.0647(17) Uani 1 1 d . . . . .
H3 H 1.100346 0.437459 0.661751 0.078 Uiso 1 1 calc R U . . .
C4 C 0.9900(5) 0.4328(3) 0.7058(5) 0.0650(16) Uani 1 1 d . . . . .
C5 C 0.8991(4) 0.4084(3) 0.6818(5) 0.0575(14) Uani 1 1 d . . . . .
H5 H 0.868349 0.415059 0.724695 0.069 Uiso 1 1 calc R U . . .
C6 C 0.8510(4) 0.3731(2) 0.5920(4) 0.0482(12) Uani 1 1 d . . . . .
C1 C 0.8961(4) 0.3626(2) 0.5263(4) 0.0458(12) Uani 1 1 d . . . . .
C7 C 0.7616(4) 0.3411(3) 0.5790(4) 0.0509(13) Uani 1 1 d . . . . .
H7 H 0.745969 0.339827 0.634872 0.061 Uiso 1 1 calc R U . . .
C8 C 0.6304(5) 0.2732(3) 0.5002(5) 0.071(2) Uani 1 1 d . . . . .
H8A H 0.564037 0.281813 0.444819 0.086 Uiso 1 1 calc R U . . .
H8B H 0.628180 0.277708 0.566423 0.086 Uiso 1 1 calc R U . . .
C9 C 0.6579(6) 0.2111(3) 0.4895(7) 0.086(3) Uani 1 1 d . . . . .
H9A H 0.726548 0.204363 0.541569 0.104 Uiso 1 1 calc R U . . .
H9B H 0.615089 0.185195 0.505369 0.104 Uiso 1 1 calc R U . . .
C10 C 0.6495(6) 0.1943(3) 0.3837(7) 0.086(3) Uani 1 1 d . . . . .
H10A H 0.660397 0.152441 0.383025 0.103 Uiso 1 1 calc R U . . .
H10B H 0.581780 0.202521 0.330782 0.103 Uiso 1 1 calc R U . . .
C11 C 0.7119(6) 0.2071(4) 0.2530(6) 0.090(3) Uani 1 1 d . . . . .
H11A H 0.733312 0.166725 0.256386 0.109 Uiso 1 1 calc R U . . .
H11B H 0.642019 0.209609 0.201463 0.109 Uiso 1 1 calc R U . . .
C12 C 0.7740(6) 0.2451(4) 0.2211(7) 0.095(3) Uani 1 1 d . . . . .
H12A H 0.844397 0.239998 0.269421 0.114 Uiso 1 1 calc R U . . .
H12B H 0.764535 0.233706 0.152117 0.114 Uiso 1 1 calc R U . . .
C13 C 0.8174(6) 0.3469(5) 0.2062(6) 0.095(3) Uani 1 1 d . . . . .
H13A H 0.822829 0.335767 0.143680 0.114 Uiso 1 1 calc R U . . .
H13B H 0.883210 0.342214 0.265070 0.114 Uiso 1 1 calc R U . . .
C14 C 0.7872(6) 0.4111(5) 0.1977(6) 0.099(3) Uani 1 1 d . . . . .
H14A H 0.835291 0.433792 0.184385 0.118 Uiso 1 1 calc R U . . .
H14B H 0.722222 0.415577 0.137539 0.118 Uiso 1 1 calc R U . . .
C15 C 0.7812(5) 0.4361(3) 0.2892(6) 0.0725(19) Uani 1 1 d . . . . .
H15A H 0.844052 0.429533 0.351227 0.087 Uiso 1 1 calc R U . . .
H15B H 0.770273 0.478027 0.280020 0.087 Uiso 1 1 calc R U . . .
C16 C 0.6152(4) 0.4367(3) 0.2646(5) 0.0579(15) Uani 1 1 d . . . . .
H16 H 0.615048 0.475031 0.242541 0.069 Uiso 1 1 calc R U . . .
C17 C 0.5204(4) 0.4129(3) 0.2537(4) 0.0522(13) Uani 1 1 d . . . . .
C18 C 0.4392(5) 0.4513(3) 0.2222(6) 0.0695(18) Uani 1 1 d . . . . .
H18 H 0.447291 0.490860 0.212267 0.083 Uiso 1 1 calc R U . . .
C19 C 0.3467(5) 0.4300(4) 0.2058(6) 0.079(2) Uani 1 1 d . . . . .
C20 C 0.3325(5) 0.3716(3) 0.2201(5) 0.0680(18) Uani 1 1 d . . . . .
H20 H 0.270487 0.358064 0.211847 0.082 Uiso 1 1 calc R U . . .
C21 C 0.4113(4) 0.3344(3) 0.2464(5) 0.0564(14) Uani 1 1 d . . . . .
C22 C 0.5072(4) 0.3526(2) 0.2631(4) 0.0470(12) Uani 1 1 d . . . . .
N1 N 0.7036(3) 0.3148(2) 0.4951(4) 0.0497(11) Uani 1 1 d . . . . .
N2 N 0.6987(3) 0.4090(2) 0.3024(4) 0.0524(11) Uani 1 1 d . . . . .
N3 N 0.7217(4) 0.2252(2) 0.3558(5) 0.0702(15) Uani 1 1 d . . . . .
H3A H 0.786(5) 0.2143(9) 0.405(4) 0.084 Uiso 1 1 calc R U . . .
N4 N 0.7462(4) 0.3066(3) 0.2197(5) 0.0728(16) Uani 1 1 d . . . . .
H4A H 0.685(5) 0.3113(5) 0.160(5) 0.087 Uiso 1 1 calc R U . . .
O1 O 0.8542(3) 0.33048(17) 0.4403(3) 0.0517(9) Uani 1 1 d . . . . .
O2 O 0.5771(2) 0.31287(16) 0.2795(3) 0.0501(9) Uani 1 1 d . . . . .
Mn Mn 0.71576(5) 0.32183(4) 0.35663(6) 0.04541(19) Uani 1 1 d . . . . .
Cl1 Cl 1.05427(11) 0.37194(9) 0.48132(14) 0.0770(5) Uani 1 1 d . . . . .
Cl2 Cl 0.39044(13) 0.26019(8) 0.25613(17) 0.0868(6) Uani 1 1 d . . . . .
Br1 Br 1.05354(8) 0.48164(5) 0.82403(8) 0.1124(4) Uani 1 1 d . U . . .
Br2 Br 0.23625(8) 0.48176(6) 0.16055(14) 0.1678(7) Uani 1 1 d . U . . .
B1 B 0.5956(3) 0.65143(19) 0.3124(3) 0.0597(17) Uani 1 1 d D . . . .
C23 C 0.5309(5) 0.6476(3) 0.3812(5) 0.0624(15) Uani 1 1 d D . . . .
C24 C 0.5295(5) 0.6911(3) 0.4491(4) 0.0598(15) Uani 1 1 d . . . . .
H24 H 0.567134 0.724692 0.455262 0.072 Uiso 1 1 calc R U . . .
C25 C 0.4773(5) 0.6887(4) 0.5077(5) 0.075(2) Uani 1 1 d . . . . .
H25 H 0.479411 0.719903 0.550246 0.090 Uiso 1 1 calc R U . . .
C26 C 0.4224(6) 0.6397(4) 0.5023(6) 0.080(2) Uani 1 1 d . . . . .
H26 H 0.388332 0.636669 0.542786 0.097 Uiso 1 1 calc R U . . .
C27 C 0.4182(8) 0.5960(4) 0.4373(9) 0.108(3) Uani 1 1 d . . . . .
H27 H 0.378529 0.563315 0.430905 0.129 Uiso 1 1 calc R U . . .
C28 C 0.4730(7) 0.5989(4) 0.3792(8) 0.095(3) Uani 1 1 d . . . . .
H28 H 0.470597 0.567123 0.337612 0.114 Uiso 1 1 calc R U . . .
C29 C 0.7093(9) 0.6222(11) 0.381(3) 0.066(3) Uani 0.544(7) 1 d DG U P A 1
C30 C 0.7905(14) 0.6479(9) 0.374(2) 0.089(3) Uani 0.544(7) 1 d G U P A 1
H30A H 0.782181 0.683064 0.338568 0.106 Uiso 0.544(7) 1 calc R U P A 1
C31 C 0.8843(11) 0.6211(7) 0.4205(17) 0.099(4) Uani 0.544(7) 1 d G U P A 1
H31A H 0.938609 0.638303 0.415743 0.118 Uiso 0.544(7) 1 calc R U P A 1
C32 C 0.8967(7) 0.5685(6) 0.4737(15) 0.092(5) Uani 0.544(7) 1 d G U P A 1
H32A H 0.959435 0.550583 0.504667 0.111 Uiso 0.544(7) 1 calc R U P A 1
C33 C 0.8155(10) 0.5428(7) 0.4808(16) 0.085(4) Uani 0.544(7) 1 d G U P A 1
H33A H 0.823833 0.507622 0.516415 0.103 Uiso 0.544(7) 1 calc R U P A 1
C34 C 0.7218(7) 0.5696(11) 0.435(2) 0.075(3) Uani 0.544(7) 1 d G U P A 1
H34A H 0.667404 0.552381 0.439240 0.090 Uiso 0.544(7) 1 calc R U P A 1
C29A C 0.7027(13) 0.6148(14) 0.377(3) 0.066(3) Uani 0.456(7) 1 d DG . P A 2
C30A C 0.7933(17) 0.6332(10) 0.381(3) 0.089(3) Uani 0.456(7) 1 d G . P A 2
H30B H 0.796169 0.667836 0.348337 0.106 Uiso 0.456(7) 1 calc R U P A 2
C31A C 0.8795(12) 0.5998(9) 0.434(2) 0.099(4) Uani 0.456(7) 1 d G . P A 2
H31B H 0.940170 0.612099 0.436463 0.118 Uiso 0.456(7) 1 calc R U P A 2
C32A C 0.8752(8) 0.5480(7) 0.4825(18) 0.092(5) Uani 0.456(7) 1 d G . P A 2
H32B H 0.932949 0.525691 0.517810 0.111 Uiso 0.456(7) 1 calc R U P A 2
C33A C 0.7846(12) 0.5297(9) 0.478(2) 0.085(4) Uani 0.456(7) 1 d G . P A 2
H33B H 0.781726 0.495021 0.511032 0.103 Uiso 0.456(7) 1 calc R U P A 2
C34A C 0.6983(9) 0.5631(14) 0.426(3) 0.075(3) Uani 0.456(7) 1 d G . P A 2
H34B H 0.637724 0.550758 0.422907 0.090 Uiso 0.456(7) 1 calc R U P A 2
C35 C 0.5422(14) 0.6146(14) 0.2000(15) 0.062(3) Uani 0.544(7) 1 d DG U P A 1
C36 C 0.6039(8) 0.5896(11) 0.1615(13) 0.066(3) Uani 0.544(7) 1 d G U P A 1
H36A H 0.673381 0.590925 0.200933 0.079 Uiso 0.544(7) 1 calc R U P A 1
C37 C 0.5618(8) 0.5628(8) 0.0642(11) 0.075(3) Uani 0.544(7) 1 d G U P A 1
H37A H 0.603125 0.546054 0.038441 0.090 Uiso 0.544(7) 1 calc R U P A 1
C38 C 0.4580(9) 0.5608(8) 0.0053(7) 0.094(5) Uani 0.544(7) 1 d G U P A 1
H38A H 0.429877 0.542847 -0.059859 0.113 Uiso 0.544(7) 1 calc R U P A 1
C39 C 0.3963(8) 0.5858(10) 0.0437(12) 0.124(5) Uani 0.544(7) 1 d G U P A 1
H39A H 0.326882 0.584510 0.004333 0.148 Uiso 0.544(7) 1 calc R U P A 1
C40 C 0.4384(13) 0.6127(13) 0.1411(15) 0.098(4) Uani 0.544(7) 1 d G U P A 1
H40A H 0.397135 0.629381 0.166826 0.118 Uiso 0.544(7) 1 calc R U P A 1
C35A C 0.5272(16) 0.6163(17) 0.2011(18) 0.062(3) Uani 0.456(7) 1 d DG . P A 2
C36A C 0.5745(10) 0.5888(13) 0.1487(17) 0.066(3) Uani 0.456(7) 1 d G . P A 2
H36B H 0.644281 0.586844 0.179121 0.079 Uiso 0.456(7) 1 calc R U P A 2
C37A C 0.5175(10) 0.5641(9) 0.0510(12) 0.075(3) Uani 0.456(7) 1 d G . P A 2
H37B H 0.549176 0.545670 0.016002 0.090 Uiso 0.456(7) 1 calc R U P A 2
C38A C 0.4133(10) 0.5670(9) 0.0056(9) 0.094(5) Uani 0.456(7) 1 d G . P A 2
H38B H 0.375143 0.550463 -0.059784 0.113 Uiso 0.456(7) 1 calc R U P A 2
C39A C 0.3660(10) 0.5945(12) 0.0579(15) 0.124(5) Uani 0.456(7) 1 d G . P A 2
H39B H 0.296213 0.596430 0.027548 0.148 Uiso 0.456(7) 1 calc R U P A 2
C40A C 0.4230(17) 0.6192(15) 0.1557(19) 0.098(4) Uani 0.456(7) 1 d G . P A 2
H40B H 0.391317 0.637604 0.190667 0.118 Uiso 0.456(7) 1 calc R U P A 2
C41 C 0.5886(7) 0.7216(2) 0.2742(8) 0.056(3) Uani 0.544(7) 1 d DG U P A 1
C42 C 0.6562(8) 0.7609(4) 0.3451(7) 0.081(4) Uani 0.544(7) 1 d G U P A 1
H42 H 0.703789 0.747851 0.410040 0.097 Uiso 0.544(7) 1 calc R U P A 1
C43 C 0.6526(8) 0.8197(3) 0.3189(8) 0.098(4) Uani 0.544(7) 1 d G U P A 1
H43 H 0.697773 0.846043 0.366306 0.118 Uiso 0.544(7) 1 calc R U P A 1
C44 C 0.5814(8) 0.8392(2) 0.2218(9) 0.082(3) Uani 0.544(7) 1 d G U P A 1
H44 H 0.579025 0.878602 0.204306 0.098 Uiso 0.544(7) 1 calc R U P A 1
C45 C 0.5139(7) 0.7999(3) 0.1510(7) 0.088(4) Uani 0.544(7) 1 d G U P A 1
H45 H 0.466291 0.812969 0.086040 0.106 Uiso 0.544(7) 1 calc R U P A 1
C46 C 0.5175(7) 0.7411(3) 0.1772(7) 0.064(3) Uani 0.544(7) 1 d G U P A 1
H46 H 0.472307 0.714776 0.129772 0.077 Uiso 0.544(7) 1 calc R U P A 1
C41A C 0.6261(9) 0.7207(3) 0.3090(10) 0.056(3) Uani 0.456(7) 1 d DG . P A 2
C42A C 0.7021(9) 0.7495(4) 0.3928(9) 0.081(4) Uani 0.456(7) 1 d G . P A 2
H42A H 0.746244 0.728335 0.450727 0.097 Uiso 0.456(7) 1 calc R U P A 2
C43A C 0.7120(9) 0.8099(4) 0.3899(10) 0.098(4) Uani 0.456(7) 1 d G . P A 2
H43A H 0.762805 0.829128 0.445948 0.118 Uiso 0.456(7) 1 calc R U P A 2
C44A C 0.6460(10) 0.8415(3) 0.3033(12) 0.082(3) Uani 0.456(7) 1 d G . P A 2
H44A H 0.652628 0.881880 0.301392 0.098 Uiso 0.456(7) 1 calc R U P A 2
C45A C 0.5701(9) 0.8127(4) 0.2196(10) 0.088(4) Uani 0.456(7) 1 d G . P A 2
H45A H 0.525890 0.833838 0.161614 0.106 Uiso 0.456(7) 1 calc R U P A 2
C46A C 0.5601(8) 0.7523(4) 0.2224(9) 0.064(3) Uani 0.456(7) 1 d G . P A 2
H46A H 0.509327 0.733044 0.166391 0.077 Uiso 0.456(7) 1 calc R U P A 2

loop_
_atom_site_aniso_label
_atom_site_aniso_U_11
_atom_site_aniso_U_22
_atom_site_aniso_U_33
_atom_site_aniso_U_23
_atom_site_aniso_U_13
_atom_site_aniso_U_12
C2 0.051(3) 0.062(3) 0.058(3) 0.009(3) 0.025(3) -0.004(3)
C3 0.059(3) 0.063(4) 0.063(4) 0.000(3) 0.019(3) -0.023(3)
C4 0.069(4) 0.063(4) 0.056(4) -0.012(3) 0.022(3) -0.016(3)
C5 0.067(3) 0.058(3) 0.045(3) -0.006(3) 0.022(3) -0.007(3)
C6 0.050(3) 0.047(3) 0.048(3) 0.003(3) 0.022(2) -0.003(2)
C1 0.042(2) 0.045(3) 0.046(3) 0.006(2) 0.016(2) 0.000(2)
C7 0.054(3) 0.057(3) 0.045(3) 0.005(3) 0.025(2) -0.001(2)
C8 0.063(4) 0.094(5) 0.055(4) 0.002(4) 0.025(3) -0.033(3)
C9 0.078(4) 0.076(5) 0.075(5) 0.024(4) 0.008(4) -0.024(4)
C10 0.076(4) 0.057(4) 0.085(5) -0.001(4) 0.001(4) -0.010(3)
C11 0.100(6) 0.073(5) 0.072(5) -0.023(4) 0.015(4) 0.020(4)
C12 0.081(5) 0.122(7) 0.065(5) -0.028(5) 0.019(4) 0.026(5)
C13 0.067(4) 0.168(9) 0.067(4) -0.030(6) 0.044(4) -0.022(5)
C14 0.082(5) 0.151(9) 0.068(5) 0.016(6) 0.039(4) -0.033(5)
C15 0.062(3) 0.089(5) 0.065(4) 0.019(4) 0.026(3) -0.020(3)
C16 0.065(3) 0.050(3) 0.054(3) 0.011(3) 0.022(3) -0.006(3)
C17 0.057(3) 0.050(3) 0.047(3) -0.004(3) 0.022(2) 0.002(2)
C18 0.072(4) 0.059(4) 0.072(4) -0.013(3) 0.027(3) 0.013(3)
C19 0.067(4) 0.093(5) 0.077(5) -0.015(4) 0.032(4) 0.026(4)
C20 0.051(3) 0.092(5) 0.059(4) -0.017(4) 0.024(3) 0.001(3)
C21 0.046(3) 0.072(4) 0.048(3) -0.004(3) 0.019(2) -0.008(3)
C22 0.047(3) 0.055(3) 0.034(3) -0.002(2) 0.014(2) 0.000(2)
N1 0.043(2) 0.060(3) 0.046(3) 0.004(2) 0.0194(19) -0.008(2)
N2 0.049(2) 0.060(3) 0.050(3) 0.009(2) 0.025(2) -0.009(2)
N3 0.060(3) 0.064(3) 0.060(3) -0.006(3) 0.004(2) 0.006(3)
N4 0.060(3) 0.097(4) 0.054(3) -0.015(3) 0.019(3) 0.004(3)
O1 0.0459(19) 0.065(2) 0.041(2) -0.0053(19) 0.0174(16) -0.0017(17)
O2 0.0399(18) 0.0459(19) 0.055(2) 0.0037(19) 0.0127(16) 0.0006(15)
Mn 0.0401(3) 0.0520(4) 0.0404(4) -0.0010(4) 0.0148(3) -0.0020(3)
Cl1 0.0529(8) 0.1120(14) 0.0729(10) -0.0061(11) 0.0344(8) -0.0151(8)
Cl2 0.0564(8) 0.0820(12) 0.0997(14) 0.0123(11) 0.0155(9) -0.0227(8)
Br1 0.1277(7) 0.1114(7) 0.0928(6) -0.0512(6) 0.0449(5) -0.0613(6)
Br2 0.0951(7) 0.1340(9) 0.2580(18) -0.0276(11) 0.0651(9) 0.0558(7)
B1 0.084(5) 0.052(4) 0.052(4) 0.000(3) 0.038(4) 0.000(3)
C23 0.085(4) 0.050(3) 0.058(4) 0.009(3) 0.037(3) 0.009(3)
C24 0.067(3) 0.071(4) 0.036(3) -0.001(3) 0.018(3) 0.007(3)
C25 0.079(4) 0.101(6) 0.050(3) 0.002(4) 0.033(3) 0.023(4)
C26 0.082(5) 0.106(6) 0.064(4) 0.030(5) 0.043(4) 0.027(4)
C27 0.131(8) 0.084(6) 0.144(9) 0.020(7) 0.094(7) -0.006(5)
C28 0.142(7) 0.062(4) 0.120(7) -0.007(5) 0.094(6) -0.014(4)
C29 0.088(4) 0.070(6) 0.043(4) -0.013(5) 0.033(4) 0.000(4)
C30 0.088(5) 0.108(9) 0.072(5) 0.004(6) 0.037(4) 0.000(6)
C31 0.091(6) 0.115(11) 0.095(7) 0.001(8) 0.045(5) -0.012(7)
C32 0.088(7) 0.110(10) 0.067(6) -0.008(7) 0.025(5) 0.002(7)
C33 0.097(9) 0.092(8) 0.073(5) -0.012(6) 0.043(7) 0.000(7)
C34 0.092(6) 0.073(6) 0.062(6) 0.002(5) 0.037(7) 0.020(6)
C29A 0.088(4) 0.070(6) 0.043(4) -0.013(5) 0.033(4) 0.000(4)
C30A 0.088(5) 0.108(9) 0.072(5) 0.004(6) 0.037(4) 0.000(6)
C31A 0.091(6) 0.115(11) 0.095(7) 0.001(8) 0.045(5) -0.012(7)
C32A 0.088(7) 0.110(10) 0.067(6) -0.008(7) 0.025(5) 0.002(7)
C33A 0.097(9) 0.092(8) 0.073(5) -0.012(6) 0.043(7) 0.000(7)
C34A 0.092(6) 0.073(6) 0.062(6) 0.002(5) 0.037(7) 0.020(6)
C35 0.083(6) 0.054(4) 0.048(3) 0.005(3) 0.029(4) 0.008(5)
C36 0.086(7) 0.064(4) 0.054(5) -0.001(4) 0.037(5) -0.005(7)
C37 0.082(9) 0.082(5) 0.073(6) 0.000(5) 0.046(7) 0.001(8)
C38 0.102(10) 0.097(7) 0.071(5) -0.009(5) 0.028(6) 0.003(8)
C39 0.107(9) 0.138(9) 0.097(8) -0.001(7) 0.021(7) 0.034(8)
C40 0.102(7) 0.111(7) 0.071(6) -0.008(6) 0.030(5) 0.021(6)
C35A 0.083(6) 0.054(4) 0.048(3) 0.005(3) 0.029(4) 0.008(5)
C36A 0.086(7) 0.064(4) 0.054(5) -0.001(4) 0.037(5) -0.005(7)
C37A 0.082(9) 0.082(5) 0.073(6) 0.000(5) 0.046(7) 0.001(8)
C38A 0.102(10) 0.097(7) 0.071(5) -0.009(5) 0.028(6) 0.003(8)
C39A 0.107(9) 0.138(9) 0.097(8) -0.001(7) 0.021(7) 0.034(8)
C40A 0.102(7) 0.111(7) 0.071(6) -0.008(6) 0.030(5) 0.021(6)
C41 0.062(7) 0.052(3) 0.065(7) -0.001(4) 0.039(6) 0.006(4)
C42 0.092(8) 0.079(6) 0.084(9) -0.018(6) 0.050(7) -0.019(6)
C43 0.114(9) 0.072(6) 0.127(10) -0.021(7) 0.072(7) -0.024(6)
C44 0.111(8) 0.056(5) 0.122(9) -0.004(6) 0.091(7) -0.002(6)
C45 0.093(8) 0.076(6) 0.121(10) 0.018(7) 0.071(7) 0.014(6)
C46 0.072(7) 0.062(5) 0.074(8) 0.018(5) 0.046(6) 0.012(5)
C41A 0.062(7) 0.052(3) 0.065(7) -0.001(4) 0.039(6) 0.006(4)
C42A 0.092(8) 0.079(6) 0.084(9) -0.018(6) 0.050(7) -0.019(6)
C43A 0.114(9) 0.072(6) 0.127(10) -0.021(7) 0.072(7) -0.024(6)
C44A 0.111(8) 0.056(5) 0.122(9) -0.004(6) 0.091(7) -0.002(6)
C45A 0.093(8) 0.076(6) 0.121(10) 0.018(7) 0.071(7) 0.014(6)
C46A 0.072(7) 0.062(5) 0.074(8) 0.018(5) 0.046(6) 0.012(5)

loop_
_atom_type_symbol
_atom_type_description
_atom_type_scat_dispersion_real
_atom_type_scat_dispersion_imag
_atom_type_scat_source
C C 0.0033 0.0016 'International Tables Vol C Tables 4.2.6.8 and 6.1.1.4'
H H 0.0000 0.0000 'International Tables Vol C Tables 4.2.6.8 and 6.1.1.4'
N N 0.0061 0.0033 'International Tables Vol C Tables 4.2.6.8 and 6.1.1.4'
O O 0.0106 0.0060 'International Tables Vol C Tables 4.2.6.8 and 6.1.1.4'
Mn Mn 0.3368 0.7283 'International Tables Vol C Tables 4.2.6.8 and 6.1.1.4'
Cl Cl 0.1484 0.1585 'International Tables Vol C Tables 4.2.6.8 and 6.1.1.4'
B B 0.0013 0.0007 'International Tables Vol C Tables 4.2.6.8 and 6.1.1.4'
Br Br -0.2901 2.4595 'International Tables Vol C Tables 4.2.6.8 and 6.1.1.4'

loop_
_geom_angle_atom_site_label_1
_geom_angle_atom_site_label_2
_geom_angle_atom_site_label_3
_geom_angle
_geom_angle_site_symmetry_1
_geom_angle_site_symmetry_3
_geom_angle_publ_flag
C3 C2 C1 121.9(6) . . ?
C3 C2 Cl1 119.8(5) . . ?
C1 C2 Cl1 118.3(5) . . ?
C2 C3 C4 120.5(5) . . ?
C2 C3 H3 119.8 . . ?
C4 C3 H3 119.8 . . ?
C5 C4 C3 120.0(6) . . ?
C5 C4 Br1 120.6(5) . . ?
C3 C4 Br1 119.4(5) . . ?
C4 C5 C6 120.3(6) . . ?
C4 C5 H5 119.9 . . ?
C6 C5 H5 119.9 . . ?
C1 C6 C5 120.7(5) . . ?
C1 C6 C7 121.1(5) . . ?
C5 C6 C7 117.6(5) . . ?
O1 C1 C6 123.5(5) . . ?
O1 C1 C2 119.9(5) . . ?
C6 C1 C2 116.6(5) . . ?
N1 C7 C6 123.4(5) . . ?
N1 C7 H7 118.3 . . ?
C6 C7 H7 118.3 . . ?
N1 C8 C9 111.1(6) . . ?
N1 C8 H8A 109.4 . . ?
C9 C8 H8A 109.4 . . ?
N1 C8 H8B 109.4 . . ?
C9 C8 H8B 109.4 . . ?
H8A C8 H8B 108.0 . . ?
C10 C9 C8 116.1(6) . . ?
C10 C9 H9A 108.3 . . ?
C8 C9 H9A 108.3 . . ?
C10 C9 H9B 108.3 . . ?
C8 C9 H9B 108.3 . . ?
H9A C9 H9B 107.4 . . ?
N3 C10 C9 113.9(6) . . ?
N3 C10 H10A 108.8 . . ?
C9 C10 H10A 108.8 . . ?
N3 C10 H10B 108.8 . . ?
C9 C10 H10B 108.8 . . ?
H10A C10 H10B 107.7 . . ?
C12 C11 N3 110.5(6) . . ?
C12 C11 H11A 109.6 . . ?
N3 C11 H11A 109.6 . . ?
C12 C11 H11B 109.6 . . ?
N3 C11 H11B 109.6 . . ?
H11A C11 H11B 108.1 . . ?
N4 C12 C11 110.8(7) . . ?
N4 C12 H12A 109.5 . . ?
C11 C12 H12A 109.5 . . ?
N4 C12 H12B 109.5 . . ?
C11 C12 H12B 109.5 . . ?
H12A C12 H12B 108.1 . . ?
N4 C13 C14 113.9(6) . . ?
N4 C13 H13A 108.8 . . ?
C14 C13 H13A 108.8 . . ?
N4 C13 H13B 108.8 . . ?
C14 C13 H13B 108.8 . . ?
H13A C13 H13B 107.7 . . ?
C15 C14 C13 115.9(7) . . ?
C15 C14 H14A 108.3 . . ?
C13 C14 H14A 108.3 . . ?
C15 C14 H14B 108.3 . . ?
C13 C14 H14B 108.3 . . ?
H14A C14 H14B 107.4 . . ?
N2 C15 C14 110.0(6) . . ?
N2 C15 H15A 109.7 . . ?
C14 C15 H15A 109.7 . . ?
N2 C15 H15B 109.7 . . ?
C14 C15 H15B 109.7 . . ?
H15A C15 H15B 108.2 . . ?
N2 C16 C17 124.9(5) . . ?
N2 C16 H16 117.6 . . ?
C17 C16 H16 117.6 . . ?
C18 C17 C22 120.6(6) . . ?
C18 C17 C16 117.2(6) . . ?
C22 C17 C16 121.8(5) . . ?
C19 C18 C17 119.1(7) . . ?
C19 C18 H18 120.4 . . ?
C17 C18 H18 120.4 . . ?
C18 C19 C20 121.7(6) . . ?
C18 C19 Br2 119.1(6) . . ?
C20 C19 Br2 119.2(6) . . ?
C21 C20 C19 118.3(6) . . ?
C21 C20 H20 120.8 . . ?
C19 C20 H20 120.8 . . ?
C20 C21 C22 123.3(6) . . ?
C20 C21 Cl2 117.9(5) . . ?
C22 C21 Cl2 118.7(5) . . ?
O2 C22 C21 119.3(5) . . ?
O2 C22 C17 123.8(5) . . ?
C21 C22 C17 116.8(5) . . ?
C7 N1 C8 117.3(5) . . ?
C7 N1 Mn 123.6(4) . . ?
C8 N1 Mn 118.9(4) . . ?
C16 N2 C15 116.7(5) . . ?
C16 N2 Mn 123.8(4) . . ?
C15 N2 Mn 118.6(4) . . ?
C11 N3 C10 112.2(6) . . ?
C11 N3 Mn 107.4(5) . . ?
C10 N3 Mn 116.0(5) . . ?
C11 N3 H3A 106.9 . . ?
C10 N3 H3A 106.9 . . ?
Mn N3 H3A 106.9 . . ?
C12 N4 C13 112.5(7) . . ?
C12 N4 Mn 107.8(5) . . ?
C13 N4 Mn 117.4(5) . . ?
C12 N4 H4A 106.1 . . ?
C13 N4 H4A 106.1 . . ?
Mn N4 H4A 106.1 . . ?
C1 O1 Mn 125.2(3) . . ?
C22 O2 Mn 127.3(3) . . ?
O2 Mn O1 177.1(2) . . ?
O2 Mn N1 90.51(17) . . ?
O1 Mn N1 86.58(17) . . ?
O2 Mn N2 88.12(16) . . ?
O1 Mn N2 92.98(17) . . ?
N1 Mn N2 112.2(2) . . ?
O2 Mn N3 85.61(19) . . ?
O1 Mn N3 94.2(2) . . ?
N1 Mn N3 87.0(2) . . ?
N2 Mn N3 159.9(2) . . ?
O2 Mn N4 94.0(2) . . ?
O1 Mn N4 88.79(19) . . ?
N1 Mn N4 165.3(2) . . ?
N2 Mn N4 82.0(2) . . ?
N3 Mn N4 79.4(3) . . ?
C41A B1 C23 108.0(6) . . ?
C23 B1 C35 113.3(10) . . ?
C23 B1 C29 109.5(12) . . ?
C35 B1 C29 106.6(16) . . ?
C41A B1 C29A 106.8(12) . . ?
C23 B1 C29A 108.1(15) . . ?
C23 B1 C41 106.0(5) . . ?
C35 B1 C41 103.5(13) . . ?
C29 B1 C41 118.1(10) . . ?
C41A B1 C35A 119.4(16) . . ?
C23 B1 C35A 106.0(12) . . ?
C29A B1 C35A 108.1(19) . . ?
C24 C23 C28 112.2(6) . . ?
C24 C23 B1 124.7(5) . . ?
C28 C23 B1 123.1(6) . . ?
C25 C24 C23 125.7(7) . . ?
C25 C24 H24 117.1 . . ?
C23 C24 H24 117.1 . . ?
C26 C25 C24 119.1(7) . . ?
C26 C25 H25 120.5 . . ?
C24 C25 H25 120.5 . . ?
C27 C26 C25 119.1(8) . . ?
C27 C26 H26 120.5 . . ?
C25 C26 H26 120.5 . . ?
C26 C27 C28 121.0(9) . . ?
C26 C27 H27 119.5 . . ?
C28 C27 H27 119.5 . . ?
C23 C28 C27 122.8(8) . . ?
C23 C28 H28 118.6 . . ?
C27 C28 H28 118.6 . . ?
C30 C29 C34 120.0 . . ?
C30 C29 B1 118.2(15) . . ?
C34 C29 B1 121.3(14) . . ?
C29 C30 C31 120.0 . . ?
C29 C30 H30A 120.0 . . ?
C31 C30 H30A 120.0 . . ?
C30 C31 C32 120.0 . . ?
C30 C31 H31A 120.0 . . ?
C32 C31 H31A 120.0 . . ?
C33 C32 C31 120.0 . . ?
C33 C32 H32A 120.0 . . ?
C31 C32 H32A 120.0 . . ?
C32 C33 C34 120.0 . . ?
C32 C33 H33A 120.0 . . ?
C34 C33 H33A 120.0 . . ?
C33 C34 C29 120.0 . . ?
C33 C34 H34A 120.0 . . ?
C29 C34 H34A 120.0 . . ?
C30A C29A C34A 120.0 . . ?
C30A C29A B1 122.8(18) . . ?
C34A C29A B1 117.2(17) . . ?
C31A C30A C29A 120.0 . . ?
C31A C30A H30B 120.0 . . ?
C29A C30A H30B 120.0 . . ?
C30A C31A C32A 120.0 . . ?
C30A C31A H31B 120.0 . . ?
C32A C31A H31B 120.0 . . ?
C33A C32A C31A 120.0 . . ?
C33A C32A H32B 120.0 . . ?
C31A C32A H32B 120.0 . . ?
C32A C33A C34A 120.0 . . ?
C32A C33A H33B 120.0 . . ?
C34A C33A H33B 120.0 . . ?
C33A C34A C29A 120.0 . . ?
C33A C34A H34B 120.0 . . ?
C29A C34A H34B 120.0 . . ?
C36 C35 C40 120.0 . . ?
C36 C35 B1 118.5(12) . . ?
C40 C35 B1 121.3(12) . . ?
C37 C36 C35 120.0 . . ?
C37 C36 H36A 120.0 . . ?
C35 C36 H36A 120.0 . . ?
C38 C37 C36 120.0 . . ?
C38 C37 H37A 120.0 . . ?
C36 C37 H37A 120.0 . . ?
C37 C38 C39 120.0 . . ?
C37 C38 H38A 120.0 . . ?
C39 C38 H38A 120.0 . . ?
C38 C39 C40 120.0 . . ?
C38 C39 H39A 120.0 . . ?
C40 C39 H39A 120.0 . . ?
C39 C40 C35 120.0 . . ?
C39 C40 H40A 120.0 . . ?
C35 C40 H40A 120.0 . . ?
C36A C35A C40A 120.0 . . ?
C36A C35A B1 119.8(14) . . ?
C40A C35A B1 120.0(14) . . ?
C35A C36A C37A 120.0 . . ?
C35A C36A H36B 120.0 . . ?
C37A C36A H36B 120.0 . . ?
C38A C37A C36A 120.0 . . ?
C38A C37A H37B 120.0 . . ?
C36A C37A H37B 120.0 . . ?
C37A C38A C39A 120.0 . . ?
C37A C38A H38B 120.0 . . ?
C39A C38A H38B 120.0 . . ?
C38A C39A C40A 120.0 . . ?
C38A C39A H39B 120.0 . . ?
C40A C39A H39B 120.0 . . ?
C39A C40A C35A 120.0 . . ?
C39A C40A H40B 120.0 . . ?
C35A C40A H40B 120.0 . . ?
C42 C41 C46 120.0 . . ?
C42 C41 B1 117.4(5) . . ?
C46 C41 B1 122.6(5) . . ?
C41 C42 C43 120.0 . . ?
C41 C42 H42 120.0 . . ?
C43 C42 H42 120.0 . . ?
C44 C43 C42 120.0 . . ?
C44 C43 H43 120.0 . . ?
C42 C43 H43 120.0 . . ?
C43 C44 C45 120.0 . . ?
C43 C44 H44 120.0 . . ?
C45 C44 H44 120.0 . . ?
C46 C45 C44 120.0 . . ?
C46 C45 H45 120.0 . . ?
C44 C45 H45 120.0 . . ?
C45 C46 C41 120.0 . . ?
C45 C46 H46 120.0 . . ?
C41 C46 H46 120.0 . . ?
C42A C41A C46A 120.0 . . ?
C42A C41A B1 123.7(7) . . ?
C46A C41A B1 115.5(6) . . ?
C41A C42A C43A 120.0 . . ?
C41A C42A H42A 120.0 . . ?
C43A C42A H42A 120.0 . . ?
C44A C43A C42A 120.0 . . ?
C44A C43A H43A 120.0 . . ?
C42A C43A H43A 120.0 . . ?
C45A C44A C43A 120.0 . . ?
C45A C44A H44A 120.0 . . ?
C43A C44A H44A 120.0 . . ?
C44A C45A C46A 120.0 . . ?
C44A C45A H45A 120.0 . . ?
C46A C45A H45A 120.0 . . ?
C45A C46A C41A 120.0 . . ?
C45A C46A H46A 120.0 . . ?
C41A C46A H46A 120.0 . . ?

loop_
_geom_bond_atom_site_label_1
_geom_bond_atom_site_label_2
_geom_bond_distance
_geom_bond_site_symmetry_2
_geom_bond_publ_flag
C2 C3 1.370(9) . ?
C2 C1 1.407(7) . ?
C2 Cl1 1.751(7) . ?
C3 C4 1.381(10) . ?
C3 H3 0.9300 . ?
C4 C5 1.359(8) . ?
C4 Br1 1.890(6) . ?
C5 C6 1.412(8) . ?
C5 H5 0.9300 . ?
C6 C1 1.404(8) . ?
C6 C7 1.457(8) . ?
C1 O1 1.325(6) . ?
C7 N1 1.273(7) . ?
C7 H7 0.9300 . ?
C8 N1 1.474(7) . ?
C8 C9 1.502(11) . ?
C8 H8A 0.9700 . ?
C8 H8B 0.9700 . ?
C9 C10 1.515(13) . ?
C9 H9A 0.9700 . ?
C9 H9B 0.9700 . ?
C10 N3 1.484(11) . ?
C10 H10A 0.9700 . ?
C10 H10B 0.9700 . ?
C11 C12 1.484(13) . ?
C11 N3 1.475(11) . ?
C11 H11A 0.9700 . ?
C11 H11B 0.9700 . ?
C12 N4 1.463(11) . ?
C12 H12A 0.9700 . ?
C12 H12B 0.9700 . ?
C13 N4 1.481(11) . ?
C13 C14 1.523(14) . ?
C13 H13A 0.9700 . ?
C13 H13B 0.9700 . ?
C14 C15 1.472(12) . ?
C14 H14A 0.9700 . ?
C14 H14B 0.9700 . ?
C15 N2 1.464(7) . ?
C15 H15A 0.9700 . ?
C15 H15B 0.9700 . ?
C16 N2 1.280(7) . ?
C16 C17 1.455(8) . ?
C16 H16 0.9300 . ?
C17 C18 1.396(8) . ?
C17 C22 1.407(8) . ?
C18 C19 1.379(10) . ?
C18 H18 0.9300 . ?
C19 C20 1.380(11) . ?
C19 Br2 1.889(6) . ?
C20 C21 1.359(9) . ?
C20 H20 0.9300 . ?
C21 C22 1.401(8) . ?
C21 Cl2 1.740(7) . ?
C22 O2 1.321(6) . ?
N1 Mn 2.080(5) . ?
N2 Mn 2.111(5) . ?
N3 Mn 2.209(5) . ?
N3 H3A 0.94(7) . ?
N4 Mn 2.233(6) . ?
N4 H4A 0.94(8) . ?
O1 Mn 1.873(3) . ?
O2 Mn 1.864(3) . ?
B1 C41A 1.653(5) . ?
B1 C23 1.664(5) . ?
B1 C35 1.669(6) . ?
B1 C29 1.669(6) . ?
B1 C29A 1.665(6) . ?
B1 C41 1.682(5) . ?
B1 C35A 1.664(6) . ?
C23 C24 1.398(9) . ?
C23 C28 1.400(10) . ?
C24 C25 1.380(10) . ?
C24 H24 0.9300 . ?
C25 C26 1.367(12) . ?
C25 H25 0.9300 . ?
C26 C27 1.349(13) . ?
C26 H26 0.9300 . ?
C27 C28 1.407(12) . ?
C27 H27 0.9300 . ?
C28 H28 0.9300 . ?
C29 C30 1.3900 . ?
C29 C34 1.3900 . ?
C30 C31 1.3900 . ?
C30 H30A 0.9300 . ?
C31 C32 1.3900 . ?
C31 H31A 0.9300 . ?
C32 C33 1.3900 . ?
C32 H32A 0.9300 . ?
C33 C34 1.3900 . ?
C33 H33A 0.9300 . ?
C34 H34A 0.9300 . ?
C29A C30A 1.3900 . ?
C29A C34A 1.3900 . ?
C30A C31A 1.3900 . ?
C30A H30B 0.9300 . ?
C31A C32A 1.3900 . ?
C31A H31B 0.9300 . ?
C32A C33A 1.3900 . ?
C32A H32B 0.9300 . ?
C33A C34A 1.3900 . ?
C33A H33B 0.9300 . ?
C34A H34B 0.9300 . ?
C35 C36 1.3900 . ?
C35 C40 1.3900 . ?
C36 C37 1.3900 . ?
C36 H36A 0.9300 . ?
C37 C38 1.3900 . ?
C37 H37A 0.9300 . ?
C38 C39 1.3900 . ?
C38 H38A 0.9300 . ?
C39 C40 1.3900 . ?
C39 H39A 0.9300 . ?
C40 H40A 0.9300 . ?
C35A C36A 1.3900 . ?
C35A C40A 1.3900 . ?
C36A C37A 1.3900 . ?
C36A H36B 0.9300 . ?
C37A C38A 1.3900 . ?
C37A H37B 0.9300 . ?
C38A C39A 1.3900 . ?
C38A H38B 0.9300 . ?
C39A C40A 1.3900 . ?
C39A H39B 0.9300 . ?
C40A H40B 0.9300 . ?
C41 C42 1.3900 . ?
C41 C46 1.3900 . ?
C42 C43 1.3900 . ?
C42 H42 0.9300 . ?
C43 C44 1.3900 . ?
C43 H43 0.9300 . ?
C44 C45 1.3900 . ?
C44 H44 0.9300 . ?
C45 C46 1.3900 . ?
C45 H45 0.9300 . ?
C46 H46 0.9300 . ?
C41A C42A 1.3900 . ?
C41A C46A 1.3900 . ?
C42A C43A 1.3900 . ?
C42A H42A 0.9300 . ?
C43A C44A 1.3900 . ?
C43A H43A 0.9300 . ?
C44A C45A 1.3900 . ?
C44A H44A 0.9300 . ?
C45A C46A 1.3900 . ?
C45A H45A 0.9300 . ?
C46A H46A 0.9300 . ?
